data_4002436
loop_
_publ_author_name
'Wojdel, J.C.'
'Zwijnenburg, M.A.'
'Bromley, S.T.'

_publ_section_title
;
 Magic silica clusters as nanoscale building units for
 super-(tris)tetrahedral materials
;
_journal_name_full 'Chemistry of Materials (1,1989-)'
_journal_page_first 1464
_journal_page_last 1469
_journal_volume 18
_journal_year 2006
_chemical_formula_sum 'O2.25 Si'
_chemical_name_systematic 'Si O2'
_space_group_IT_number 38
_symmetry_space_group_name_Hall 'A 2 -2'
_symmetry_space_group_name_H-M 'A m m 2'
_cell_angle_alpha 90
_cell_angle_beta 90
_cell_angle_gamma 90
_cell_formula_units_Z 32
_cell_length_a 18.36
_cell_length_b 18.36
_cell_length_c 5.147
_cell_volume 1735.000
_citation_journal_id_ASTM CMATEX
_cod_data_source_file Wojdel_CMATEX_2006_823.cif
_cod_data_source_block O2.25Si1
_cod_original_cell_volume 1735
_cod_original_formula_sum 'O2.25 Si1'
_cod_database_code 4002436

loop_
_symmetry_equiv_pos_as_xyz
x,y,z
-x,-y,z
-x,y,z
x,-y,z
x,y+1/2,z+1/2
-x,-y+1/2,z+1/2
-x,y+1/2,z+1/2
x,-y+1/2,z+1/2

loop_
_atom_site_label
_atom_site_type_symbol
_atom_site_fract_x
_atom_site_fract_y
_atom_site_fract_z
_atom_site_occupancy
_atom_site_U_iso_or_equiv
Si4 Si+4 0.577 0.077 0.574 1 0.0
O3 O-2 0.149 0.073 0.263 1 0.0
O5 O-2 0.235 0 0.588 1 0.0
O4 O-2 0.073 0.149 0.885 1 0.0
O14 O-2 0.265 0.5 0.588 1 0.0
O8 O-2 0.579 0 0.407 1 0.0
O2 O-2 0 0.079 0.24 1 0.0
Si3 Si+4 0 0.2 0.847 1 0.0
Si2 Si+4 0.2 0 0.301 1 0.0
O10 O-2 0.649 0.073 0.763 1 0.0
O7 O-2 0.235 0.5 0.088 1 0.0
O1 O-2 0.079 0 0.907 1 0.0
O11 O-2 0.573 0.149 0.385 1 0.0
Si5 Si+4 0.5 0.2 0.347 1 0.0
O12 O-2 0.5 0.265 0.56 1 0.0
Si6 Si+4 0.3 0 0.801 1 0.0
O13 O-2 0.265 0 0.088 1 0.0
Si1 Si+4 0.077 0.077 0.074 1 0.0
O6 O-2 0 0.265 0.06 1 0.0
O9 O-2 0.5 0.079 0.74 1 0.0
